data_7714266
loop_
_publ_author_name
'Kannan, Ramkumar'
'Nayak, Prakash'
'Arumugam, Ramar'
'Krishna Rao, D.'
'Mote, Kaustubh R.'
'Murali, Anna Chandrasekar'
'Venkatasubbaiah, Krishnan'
'Chandrasekhar, Vadapalli'

_publ_section_title
;
 Blue Emissive Amidinate Based Tetra coordinate Boron Compounds
;
_journal_name_full 'Dalton Transactions'
_journal_paper_doi 10.1039/D3DT03378C
_journal_year 2023
_chemical_formula_moiety 'C23 H27 B F2 N2'
_chemical_formula_sum 'C23 H27 B F2 N2'
_chemical_formula_weight 380.28
_space_group_crystal_system monoclinic
_space_group_IT_number 14
_space_group_name_Hall '-P 2ybc'
_space_group_name_H-M_alt 'P 1 21/c 1'
_atom_sites_solution_hydrogens geom
_audit_block_doi 10.5517/ccdc.csd.cc2f7483
_audit_creation_method SHELXL-2018/3
_audit_update_record
;
2023-05-08 deposited with the CCDC.	2023-10-20 downloaded from the CCDC.
;
_cell_angle_alpha 90
_cell_angle_beta 95.120(4)
_cell_angle_gamma 90
_cell_formula_units_Z 4
_cell_length_a 12.9281(5)
_cell_length_b 12.2645(4)
_cell_length_c 13.2506(4)
_cell_measurement_reflns_used 5862
_cell_measurement_temperature 293(2)
_cell_measurement_theta_max 26.7990
_cell_measurement_theta_min 3.0810
_cell_volume 2092.59(12)
_computing_cell_refinement 'CrysAlisPro 1.171.39.29d (Rigaku OD, 2017)'
_computing_data_collection 'CrysAlisPro 1.171.39.29d (Rigaku OD, 2017)'
_computing_data_reduction 'CrysAlisPro 1.171.39.29d (Rigaku OD, 2017)'
_computing_molecular_graphics 'ORTEP-3 (Farrugia, 1997)'
_computing_publication_material 'SHELXL-97 (Sheldrick, 2008)'
_computing_structure_refinement 'SHELXL-2018/3 (Sheldrick, 2018)'
_computing_structure_solution 'SHELXT 2018/2 (Sheldrick, 2018)'
_diffrn_ambient_temperature 293(2)
_diffrn_measured_fraction_theta_full 0.996
_diffrn_measured_fraction_theta_max 0.886
_diffrn_measurement_device_type 'XtaLAB AFC12 (RINC): Kappa single'
_diffrn_radiation_type MoK\a
_diffrn_radiation_wavelength 0.71073
_diffrn_reflns_av_R_equivalents 0.0301
_diffrn_reflns_av_unetI/netI 0.0333
_diffrn_reflns_Laue_measured_fraction_full 0.996
_diffrn_reflns_Laue_measured_fraction_max 0.886
_diffrn_reflns_limit_h_max 18
_diffrn_reflns_limit_h_min -18
_diffrn_reflns_limit_k_max 17
_diffrn_reflns_limit_k_min -16
_diffrn_reflns_limit_l_max 15
_diffrn_reflns_limit_l_min -18
_diffrn_reflns_number 19482
_diffrn_reflns_point_group_measured_fraction_full 0.996
_diffrn_reflns_point_group_measured_fraction_max 0.886
_diffrn_reflns_theta_full 25.242
_diffrn_reflns_theta_max 30.456
_diffrn_reflns_theta_min 2.842
_diffrn_source 'fine-focus sealed X-ray tube'
_exptl_absorpt_coefficient_mu 0.082
_exptl_absorpt_correction_T_max 1.00000
_exptl_absorpt_correction_T_min 0.61499
_exptl_absorpt_correction_type multi-scan
_exptl_absorpt_process_details
;
CrysAlisPro 1.171.39.29d (Rigaku Oxford Diffraction, 2017)
Empirical absorption correction using spherical harmonics,
implemented in SCALE3 ABSPACK scaling algorithm.
;
_exptl_crystal_colour colorless
_exptl_crystal_density_diffrn 1.207
_exptl_crystal_description Cube
_exptl_crystal_F_000 808.0
_exptl_crystal_size_max 0.140
_exptl_crystal_size_mid 0.120
_exptl_crystal_size_min 0.100
_refine_diff_density_max 0.460
_refine_diff_density_min -0.265
_refine_diff_density_rms 0.042
_refine_ls_extinction_method none
_refine_ls_goodness_of_fit_ref 1.074
_refine_ls_hydrogen_treatment constr
_refine_ls_matrix_type full
_refine_ls_number_parameters 253
_refine_ls_number_reflns 5648
_refine_ls_number_restraints 0
_refine_ls_restrained_S_all 1.074
_refine_ls_R_factor_all 0.0937
_refine_ls_R_factor_gt 0.0614
_refine_ls_shift/su_max 0.000
_refine_ls_shift/su_mean 0.000
_refine_ls_structure_factor_coef Fsqd
_refine_ls_weighting_details 'w=1/[\s^2^(Fo^2^)+(0.1026P)^2^+0.3285P] where P=(Fo^2^+2Fc^2^)/3'
_refine_ls_weighting_scheme calc
_refine_ls_wR_factor_gt 0.1818
_refine_ls_wR_factor_ref 0.1998
_reflns_Friedel_coverage 0.000
_reflns_number_gt 3670
_reflns_number_total 6378
_reflns_threshold_expression 'I > 2\s(I)'
_cod_data_source_file d3dt03378c2.cif
_cod_data_source_block 5-BF2
_cod_original_sg_symbol_H-M 'P 21/c'
_cod_database_code 7714266
_shelx_shelxl_version_number 2018/3
_shelx_space_group_comment
;
The symmetry employed for this shelxl refinement is uniquely defined
by the following loop, which should always be used as a source of
symmetry information in preference to the above space-group names.
They are only intended as comments.
;
_shelx_estimated_absorpt_t_min 0.982
_shelx_estimated_absorpt_t_max 0.987

loop_
_space_group_symop_operation_xyz
'x, y, z'
'-x, y+1/2, -z+1/2'
'-x, -y, -z'
'x, -y-1/2, z-1/2'

loop_
_atom_site_label
_atom_site_type_symbol
_atom_site_fract_x
_atom_site_fract_y
_atom_site_fract_z
_atom_site_U_iso_or_equiv
_atom_site_adp_type
_atom_site_occupancy
_atom_site_site_symmetry_order
_atom_site_calc_flag
_atom_site_refinement_flags_posn
_atom_site_refinement_flags_adp
_atom_site_refinement_flags_occupancy
_atom_site_disorder_assembly
_atom_site_disorder_group
F1 F 0.43768(10) 0.27419(11) 0.50967(10) 0.0848(4) Uani 1 1 d . . . . .
F2 F 0.32336(12) 0.20537(9) 0.61021(12) 0.0886(5) Uani 1 1 d . . . . .
N2 N 0.27227(11) 0.37770(10) 0.52005(10) 0.0449(3) Uani 1 1 d . . . . .
N1 N 0.38027(11) 0.39589(11) 0.64350(11) 0.0463(4) Uani 1 1 d . . . . .
C15 C 0.19205(11) 0.57632(12) 0.68695(12) 0.0384(3) Uani 1 1 d . . . . .
C2 C 0.26235(12) 0.55940(12) 0.61016(11) 0.0378(3) Uani 1 1 d . . . . .
C1 C 0.30278(12) 0.44821(12) 0.59213(11) 0.0359(3) Uani 1 1 d . . . . .
C9 C 0.19290(12) 0.77375(13) 0.64588(12) 0.0416(4) Uani 1 1 d . . . . .
C10 C 0.15743(12) 0.68439(13) 0.70523(12) 0.0411(4) Uani 1 1 d . . . . .
C4 C 0.26120(13) 0.75320(12) 0.57120(12) 0.0420(4) Uani 1 1 d . . . . .
C3 C 0.29422(14) 0.64412(12) 0.55530(12) 0.0432(4) Uani 1 1 d . . . . .
H3 H 0.339103 0.630755 0.505624 0.052 Uiso 1 1 calc R U . . .
C14 C 0.15878(13) 0.48958(14) 0.74534(13) 0.0478(4) Uani 1 1 d . . . . .
H14 H 0.180875 0.419077 0.732894 0.057 Uiso 1 1 calc R U . . .
C16 C 0.46615(13) 0.43251(15) 0.71586(13) 0.0485(4) Uani 1 1 d . . . . .
C20 C 0.17671(14) 0.36483(14) 0.45292(14) 0.0502(4) Uani 1 1 d . . . . .
C5 C 0.29970(17) 0.84038(14) 0.51616(14) 0.0548(5) Uani 1 1 d . . . . .
H5 H 0.344481 0.826210 0.466573 0.066 Uiso 1 1 calc R U . . .
C8 C 0.16466(15) 0.88369(14) 0.66154(16) 0.0565(5) Uani 1 1 d . . . . .
H8 H 0.118341 0.899744 0.709260 0.068 Uiso 1 1 calc R U . . .
C11 C 0.09068(15) 0.69855(17) 0.78255(15) 0.0572(5) Uani 1 1 d . . . . .
H11 H 0.066543 0.768042 0.795920 0.069 Uiso 1 1 calc R U . . .
C13 C 0.09432(15) 0.50729(18) 0.82030(15) 0.0597(5) Uani 1 1 d . . . . .
H13 H 0.073313 0.449270 0.858785 0.072 Uiso 1 1 calc R U . . .
C7 C 0.20416(17) 0.96630(15) 0.60794(17) 0.0662(6) Uani 1 1 d . . . . .
H7 H 0.185292 1.037838 0.620620 0.079 Uiso 1 1 calc R U . . .
C6 C 0.27192(18) 0.94566(15) 0.53489(17) 0.0640(5) Uani 1 1 d . . . . .
H6 H 0.298295 1.002851 0.498892 0.077 Uiso 1 1 calc R U . . .
C12 C 0.06055(16) 0.6122(2) 0.83848(16) 0.0662(6) Uani 1 1 d . . . . .
H12 H 0.016795 0.624024 0.889420 0.079 Uiso 1 1 calc R U . . .
B1 B 0.35985(17) 0.29676(15) 0.56834(17) 0.0515(5) Uani 1 1 d . . . . .
C21 C 0.1355(2) 0.47184(19) 0.4104(2) 0.0872(8) Uani 1 1 d . . . . .
H21A H 0.073147 0.459248 0.367103 0.131 Uiso 1 1 calc R U . . .
H21B H 0.120657 0.519181 0.464986 0.131 Uiso 1 1 calc R U . . .
H21C H 0.186611 0.505288 0.372118 0.131 Uiso 1 1 calc R U . . .
C24 C 0.2039(2) 0.2921(3) 0.3667(2) 0.1025(10) Uani 1 1 d . . . . .
H24A H 0.143325 0.281201 0.320361 0.154 Uiso 1 1 calc R U . . .
H24B H 0.257329 0.326030 0.331776 0.154 Uiso 1 1 calc R U . . .
H24C H 0.228194 0.222986 0.393264 0.154 Uiso 1 1 calc R U . . .
C17 C 0.5338(2) 0.5127(2) 0.6638(2) 0.0930(8) Uani 1 1 d . . . . .
H17A H 0.589863 0.536654 0.710924 0.140 Uiso 1 1 calc R U . . .
H17B H 0.561414 0.477636 0.607210 0.140 Uiso 1 1 calc R U . . .
H17C H 0.492757 0.574410 0.640249 0.140 Uiso 1 1 calc R U . . .
C22 C 0.0948(2) 0.3101(3) 0.5106(2) 0.1044(10) Uani 1 1 d . . . . .
H22A H 0.032097 0.301551 0.466780 0.157 Uiso 1 1 calc R U . . .
H22B H 0.119383 0.239776 0.533821 0.157 Uiso 1 1 calc R U . . .
H22C H 0.081140 0.354268 0.567720 0.157 Uiso 1 1 calc R U . . .
C18 C 0.4287(2) 0.4855(3) 0.80786(19) 0.1040(11) Uani 1 1 d . . . . .
H18A H 0.487258 0.507918 0.852693 0.156 Uiso 1 1 calc R U . . .
H18B H 0.387168 0.547975 0.787745 0.156 Uiso 1 1 calc R U . . .
H18C H 0.387686 0.434398 0.842063 0.156 Uiso 1 1 calc R U . . .
C19 C 0.5310(3) 0.3320(2) 0.7441(3) 0.1269(14) Uani 1 1 d . . . . .
H19A H 0.588456 0.351841 0.791547 0.190 Uiso 1 1 calc R U . . .
H19B H 0.488944 0.278780 0.774356 0.190 Uiso 1 1 calc R U . . .
H19C H 0.556756 0.301848 0.684350 0.190 Uiso 1 1 calc R U . . .

loop_
_atom_site_aniso_label
_atom_site_aniso_U_11
_atom_site_aniso_U_22
_atom_site_aniso_U_33
_atom_site_aniso_U_23
_atom_site_aniso_U_13
_atom_site_aniso_U_12
F1 0.0849(9) 0.0838(9) 0.0867(9) -0.0202(7) 0.0128(7) 0.0390(7)
F2 0.1088(11) 0.0326(6) 0.1206(11) 0.0130(6) -0.0105(9) -0.0061(6)
N2 0.0492(8) 0.0339(7) 0.0499(8) -0.0085(6) -0.0056(6) 0.0036(6)
N1 0.0491(8) 0.0335(7) 0.0538(8) -0.0041(6) -0.0087(6) 0.0075(6)
C15 0.0348(7) 0.0382(8) 0.0417(8) -0.0033(6) 0.0001(6) 0.0022(6)
C2 0.0398(8) 0.0320(7) 0.0409(8) -0.0034(6) 0.0008(6) 0.0041(6)
C1 0.0400(8) 0.0290(7) 0.0391(7) 0.0019(6) 0.0062(6) 0.0016(6)
C9 0.0397(8) 0.0354(8) 0.0476(8) -0.0079(7) -0.0071(7) 0.0053(6)
C10 0.0353(8) 0.0437(9) 0.0433(8) -0.0081(7) -0.0026(6) 0.0043(6)
C4 0.0478(9) 0.0319(7) 0.0451(8) -0.0005(6) -0.0037(7) 0.0045(6)
C3 0.0514(9) 0.0348(8) 0.0440(8) -0.0031(7) 0.0068(7) 0.0061(7)
C14 0.0438(9) 0.0469(9) 0.0525(9) 0.0034(8) 0.0034(7) 0.0011(7)
C16 0.0443(9) 0.0485(9) 0.0507(9) -0.0034(8) -0.0060(7) 0.0051(7)
C20 0.0504(10) 0.0455(9) 0.0528(9) -0.0054(8) -0.0058(8) -0.0015(8)
C5 0.0715(12) 0.0386(9) 0.0543(10) 0.0067(8) 0.0055(9) 0.0018(8)
C8 0.0569(11) 0.0409(9) 0.0708(12) -0.0122(9) 0.0002(9) 0.0117(8)
C11 0.0490(10) 0.0627(12) 0.0610(11) -0.0123(9) 0.0104(9) 0.0106(9)
C13 0.0480(10) 0.0729(13) 0.0594(11) 0.0113(10) 0.0108(9) -0.0025(9)
C7 0.0793(14) 0.0318(9) 0.0847(14) -0.0043(9) -0.0072(12) 0.0117(9)
C6 0.0835(14) 0.0360(9) 0.0705(12) 0.0071(9) -0.0041(11) -0.0007(9)
C12 0.0537(11) 0.0865(16) 0.0610(12) -0.0065(11) 0.0202(10) 0.0032(11)
B1 0.0592(12) 0.0328(9) 0.0612(12) -0.0059(9) -0.0026(10) 0.0081(8)
C21 0.0884(17) 0.0689(14) 0.0950(17) 0.0113(13) -0.0431(14) -0.0007(13)
C24 0.0891(18) 0.118(2) 0.0962(19) -0.0583(17) -0.0186(15) 0.0086(16)
C17 0.0684(15) 0.108(2) 0.1019(19) 0.0062(16) 0.0023(14) -0.0242(14)
C22 0.0682(15) 0.143(3) 0.0993(19) 0.0315(19) -0.0095(14) -0.0397(17)
C18 0.0674(15) 0.178(3) 0.0645(14) -0.0393(18) -0.0056(11) 0.0043(18)
C19 0.122(2) 0.0847(19) 0.156(3) -0.0188(19) -0.087(2) 0.0412(17)

loop_
_atom_type_symbol
_atom_type_description
_atom_type_scat_dispersion_real
_atom_type_scat_dispersion_imag
_atom_type_scat_source
C C 0.0033 0.0016 'International Tables Vol C Tables 4.2.6.8 and 6.1.1.4'
H H 0.0000 0.0000 'International Tables Vol C Tables 4.2.6.8 and 6.1.1.4'
B B 0.0013 0.0007 'International Tables Vol C Tables 4.2.6.8 and 6.1.1.4'
N N 0.0061 0.0033 'International Tables Vol C Tables 4.2.6.8 and 6.1.1.4'
F F 0.0171 0.0103 'International Tables Vol C Tables 4.2.6.8 and 6.1.1.4'

loop_
_geom_angle_atom_site_label_1
_geom_angle_atom_site_label_2
_geom_angle_atom_site_label_3
_geom_angle
_geom_angle_site_symmetry_1
_geom_angle_site_symmetry_3
_geom_angle_publ_flag
C1 N2 C20 133.64(14) . . ?
C1 N2 B1 87.82(12) . . ?
C20 N2 B1 134.91(13) . . ?
C1 N1 C16 132.75(14) . . ?
C1 N1 B1 88.43(12) . . ?
C16 N1 B1 136.08(14) . . ?
C14 C15 C10 119.60(14) . . ?
C14 C15 C2 121.60(14) . . ?
C10 C15 C2 118.79(14) . . ?
C3 C2 C15 120.74(14) . . ?
C3 C2 C1 119.30(14) . . ?
C15 C2 C1 119.94(13) . . ?
N2 C1 N1 102.56(13) . . ?
N2 C1 C2 128.99(14) . . ?
N1 C1 C2 128.44(14) . . ?
N2 C1 B1 51.66(10) . . ?
N1 C1 B1 50.91(10) . . ?
C2 C1 B1 179.27(14) . . ?
C4 C9 C8 117.36(16) . . ?
C4 C9 C10 119.73(14) . . ?
C8 C9 C10 122.87(16) . . ?
C11 C10 C15 117.40(16) . . ?
C11 C10 C9 123.13(15) . . ?
C15 C10 C9 119.47(14) . . ?
C9 C4 C5 120.05(15) . . ?
C9 C4 C3 119.15(15) . . ?
C5 C4 C3 120.73(16) . . ?
C2 C3 C4 122.11(15) . . ?
C13 C14 C15 121.01(17) . . ?
N1 C16 C18 112.49(16) . . ?
N1 C16 C19 106.32(17) . . ?
C18 C16 C19 111.2(2) . . ?
N1 C16 C17 109.41(16) . . ?
C18 C16 C17 109.2(2) . . ?
C19 C16 C17 108.0(2) . . ?
N2 C20 C21 112.56(16) . . ?
N2 C20 C24 106.35(16) . . ?
C21 C20 C24 109.2(2) . . ?
N2 C20 C22 109.30(17) . . ?
C21 C20 C22 109.6(2) . . ?
C24 C20 C22 109.8(2) . . ?
C6 C5 C4 120.74(19) . . ?
C7 C8 C9 121.19(19) . . ?
C12 C11 C10 121.38(18) . . ?
C14 C13 C12 119.64(18) . . ?
C8 C7 C6 121.20(17) . . ?
C5 C6 C7 119.44(19) . . ?
C11 C12 C13 120.97(17) . . ?
F2 B1 F1 111.72(16) . . ?
F2 B1 N1 115.07(17) . . ?
F1 B1 N1 115.37(17) . . ?
F2 B1 N2 114.74(17) . . ?
F1 B1 N2 115.72(17) . . ?
N1 B1 N2 81.18(11) . . ?
F2 B1 C1 123.24(16) . . ?
F1 B1 C1 125.04(15) . . ?
N1 B1 C1 40.66(8) . . ?
N2 B1 C1 40.52(7) . . ?

loop_
_geom_bond_atom_site_label_1
_geom_bond_atom_site_label_2
_geom_bond_distance
_geom_bond_site_symmetry_2
_geom_bond_publ_flag
F1 B1 1.354(3) . ?
F2 B1 1.354(2) . ?
N2 C1 1.3223(19) . ?
N2 C20 1.465(2) . ?
N2 B1 1.596(2) . ?
N1 C1 1.3255(19) . ?
N1 C16 1.471(2) . ?
N1 B1 1.579(2) . ?
C15 C14 1.405(2) . ?
C15 C10 1.426(2) . ?
C15 C2 1.439(2) . ?
C2 C3 1.353(2) . ?
C2 C1 1.487(2) . ?
C1 B1 2.034(2) . ?
C9 C4 1.407(2) . ?
C9 C8 1.417(2) . ?
C9 C10 1.447(2) . ?
C10 C11 1.408(2) . ?
C4 C5 1.410(2) . ?
C4 C3 1.426(2) . ?
C14 C13 1.370(3) . ?
C16 C18 1.499(3) . ?
C16 C19 1.519(3) . ?
C16 C17 1.522(3) . ?
C20 C21 1.506(3) . ?
C20 C24 1.516(3) . ?
C20 C22 1.517(3) . ?
C5 C6 1.369(3) . ?
C8 C7 1.362(3) . ?
C11 C12 1.369(3) . ?
C13 C12 1.386(3) . ?
C7 C6 1.386(3) . ?

loop_
_geom_torsion_atom_site_label_1
_geom_torsion_atom_site_label_2
_geom_torsion_atom_site_label_3
_geom_torsion_atom_site_label_4
_geom_torsion
_geom_torsion_site_symmetry_1
_geom_torsion_site_symmetry_2
_geom_torsion_site_symmetry_3
_geom_torsion_site_symmetry_4
_geom_torsion_publ_flag
C14 C15 C2 C3 -179.42(15) . . . . ?
C10 C15 C2 C3 -0.8(2) . . . . ?
C14 C15 C2 C1 -0.9(2) . . . . ?
C10 C15 C2 C1 177.73(14) . . . . ?
C20 N2 C1 N1 160.85(18) . . . . ?
B1 N2 C1 N1 0.82(14) . . . . ?
C20 N2 C1 C2 -20.4(3) . . . . ?
B1 N2 C1 C2 179.58(17) . . . . ?
C20 N2 C1 B1 160.0(2) . . . . ?
C16 N1 C1 N2 162.12(17) . . . . ?
B1 N1 C1 N2 -0.83(14) . . . . ?
C16 N1 C1 C2 -16.7(3) . . . . ?
B1 N1 C1 C2 -179.60(17) . . . . ?
C16 N1 C1 B1 162.9(2) . . . . ?
C3 C2 C1 N2 -80.8(2) . . . . ?
C15 C2 C1 N2 100.66(19) . . . . ?
C3 C2 C1 N1 97.7(2) . . . . ?
C15 C2 C1 N1 -80.9(2) . . . . ?
C14 C15 C10 C11 0.2(2) . . . . ?
C2 C15 C10 C11 -178.49(14) . . . . ?
C14 C15 C10 C9 179.20(14) . . . . ?
C2 C15 C10 C9 0.5(2) . . . . ?
C4 C9 C10 C11 178.77(15) . . . . ?
C8 C9 C10 C11 1.0(3) . . . . ?
C4 C9 C10 C15 -0.2(2) . . . . ?
C8 C9 C10 C15 -177.99(16) . . . . ?
C8 C9 C4 C5 0.7(2) . . . . ?
C10 C9 C4 C5 -177.20(15) . . . . ?
C8 C9 C4 C3 177.99(16) . . . . ?
C10 C9 C4 C3 0.1(2) . . . . ?
C15 C2 C3 C4 0.7(3) . . . . ?
C1 C2 C3 C4 -177.84(15) . . . . ?
C9 C4 C3 C2 -0.3(3) . . . . ?
C5 C4 C3 C2 176.92(16) . . . . ?
C10 C15 C14 C13 -0.6(2) . . . . ?
C2 C15 C14 C13 178.00(15) . . . . ?
C1 N1 C16 C18 60.3(3) . . . . ?
B1 N1 C16 C18 -144.7(2) . . . . ?
C1 N1 C16 C19 -177.7(2) . . . . ?
B1 N1 C16 C19 -22.7(3) . . . . ?
C1 N1 C16 C17 -61.3(3) . . . . ?
B1 N1 C16 C17 93.7(2) . . . . ?
C1 N2 C20 C21 42.6(3) . . . . ?
B1 N2 C20 C21 -166.2(2) . . . . ?
C1 N2 C20 C24 162.1(2) . . . . ?
B1 N2 C20 C24 -46.7(3) . . . . ?
C1 N2 C20 C22 -79.4(3) . . . . ?
B1 N2 C20 C22 71.8(3) . . . . ?
C9 C4 C5 C6 0.4(3) . . . . ?
C3 C4 C5 C6 -176.81(19) . . . . ?
C4 C9 C8 C7 -1.5(3) . . . . ?
C10 C9 C8 C7 176.34(17) . . . . ?
C15 C10 C11 C12 0.4(3) . . . . ?
C9 C10 C11 C12 -178.62(17) . . . . ?
C15 C14 C13 C12 0.5(3) . . . . ?
C9 C8 C7 C6 1.2(3) . . . . ?
C4 C5 C6 C7 -0.8(3) . . . . ?
C8 C7 C6 C5 0.0(3) . . . . ?
C10 C11 C12 C13 -0.5(3) . . . . ?
C14 C13 C12 C11 0.0(3) . . . . ?
C1 N1 B1 F2 -112.59(17) . . . . ?
C16 N1 B1 F2 85.5(3) . . . . ?
C1 N1 B1 F1 115.03(17) . . . . ?
C16 N1 B1 F1 -46.9(3) . . . . ?
C1 N1 B1 N2 0.68(12) . . . . ?
C16 N1 B1 N2 -161.23(19) . . . . ?
C16 N1 B1 C1 -161.9(2) . . . . ?
C1 N2 B1 F2 112.94(17) . . . . ?
C20 N2 B1 F2 -46.6(3) . . . . ?
C1 N2 B1 F1 -114.67(17) . . . . ?
C20 N2 B1 F1 85.8(2) . . . . ?
C1 N2 B1 N1 -0.68(12) . . . . ?
C20 N2 B1 N1 -160.26(18) . . . . ?
C20 N2 B1 C1 -159.6(2) . . . . ?
